data_2244219
loop_
_publ_author_name
'Clulow, Rebecca'
'Lightfoot, Philip'

_publ_section_title
;
 Syntheses and crystal structures of three novel oxalate coordination
 compounds:
 Rb<sub>2</sub>Co(C<sub>2</sub>O<sub>4</sub>)<sub>2</sub>&#xb7;4H<sub>2</sub>O,
 Rb<sub>2</sub>CoCl<sub>2</sub>(C<sub>2</sub>O<sub>4</sub>) and
 K<sub>2</sub>Li<sub>2</sub>Cu(C<sub>2</sub>O<sub>4</sub>)<sub>3</sub>&#xb7;2H<sub>2</sub>O.
;
_journal_coeditor_code WM5668
_journal_issue 'Pt 4'
_journal_name_full 'Acta crystallographica. Section E, Crystallographic communications'
_journal_page_first 267
_journal_page_last 271
_journal_paper_doi 10.1107/S2056989023001822
_journal_volume 79
_journal_year 2023
_chemical_formula_iupac 'Rb2 [Co (C2 O4)2 (H2 O)2], 2H2 O'
_chemical_formula_moiety 'Rb2  Co1  C4  O12  H8'
_chemical_formula_sum 'C4 H8 Co O12 Rb2'
_chemical_formula_weight 477.97
_chemical_name_common
;
Dirubidium cobalt(II) bis(oxalate) tetrahydrate
;
_chemical_name_systematic
;
Dirubidium diaquadioxalatocobalt(II) dihydrate
;
_space_group_IT_number 14
_space_group_name_Hall '-P 2yn'
_space_group_name_H-M_alt 'P 1 21/n 1'
_symmetry_cell_setting monoclinic
_symmetry_space_group_name_Hall '-P 2yn'
_symmetry_space_group_name_H-M 'P 1 21/n 1'
_atom_sites_solution_hydrogens difmap
_audit_creation_method SHELXL-2018/3
_cell_angle_alpha 90
_cell_angle_beta 102.836(8)
_cell_angle_gamma 90
_cell_formula_units_Z 2
_cell_length_a 7.8434(5)
_cell_length_b 7.0795(4)
_cell_length_c 10.9133(7)
_cell_measurement_reflns_used 935
_cell_measurement_temperature 173(2)
_cell_measurement_theta_max 27.5
_cell_measurement_theta_min 1.9
_cell_volume 590.84(7)
_computing_cell_refinement
;
CrystalClear (Rigaku, 2015)
;
_computing_data_collection
;
CrystalClear (Rigaku, 2015)
;
_computing_data_reduction
;
CrystalClear (Rigaku, 2015)
;
_computing_molecular_graphics
;
Ortep for Windows (Farrugia, 2012)
;
_computing_publication_material
;
WinGX (Farrugia, 2012)
;
_computing_structure_refinement
;
SHELXL (Sheldrick, 2015b)
;
_computing_structure_solution
;
SHELXT (Sheldrick, 2015a)
;
_diffrn_ambient_temperature 173(2)
_diffrn_detector_area_resol_mean 13.6612
_diffrn_measured_fraction_theta_full 0.993
_diffrn_measured_fraction_theta_max 0.993
_diffrn_measurement_device_type 'Rigaku Mercury2 (2x2 bin mode)'
_diffrn_measurement_method 'profile data from \w-scans'
_diffrn_radiation_type MoK\a
_diffrn_radiation_wavelength 0.71075
_diffrn_reflns_av_R_equivalents 0.0387
_diffrn_reflns_av_unetI/netI 0.0282
_diffrn_reflns_limit_h_max 10
_diffrn_reflns_limit_h_min -10
_diffrn_reflns_limit_k_max 9
_diffrn_reflns_limit_k_min -9
_diffrn_reflns_limit_l_max 13
_diffrn_reflns_limit_l_min -14
_diffrn_reflns_number 5799
_diffrn_reflns_theta_full 25.242
_diffrn_reflns_theta_max 27.531
_diffrn_reflns_theta_min 2.915
_diffrn_source 'Sealed Tube'
_exptl_absorpt_coefficient_mu 9.698
_exptl_absorpt_correction_T_max 1.00
_exptl_absorpt_correction_T_min 0.681
_exptl_absorpt_correction_type multi-scan
_exptl_absorpt_process_details
;
(SADABS; Krause <i>et al.</i>,  2015)
;
_exptl_crystal_colour orange
_exptl_crystal_density_diffrn 2.687
_exptl_crystal_density_method 'not measured'
_exptl_crystal_description prism
_exptl_crystal_F_000 458
_exptl_crystal_size_max 0.21
_exptl_crystal_size_mid 0.16
_exptl_crystal_size_min 0.08
_refine_diff_density_max 0.647
_refine_diff_density_min -0.642
_refine_ls_extinction_method none
_refine_ls_goodness_of_fit_ref 0.974
_refine_ls_hydrogen_treatment refall
_refine_ls_matrix_type full
_refine_ls_number_parameters 104
_refine_ls_number_reflns 1343
_refine_ls_number_restraints 0
_refine_ls_restrained_S_all 0.974
_refine_ls_R_factor_all 0.0254
_refine_ls_R_factor_gt 0.0206
_refine_ls_shift/su_max 0.000
_refine_ls_shift/su_mean 0.000
_refine_ls_structure_factor_coef Fsqd
_refine_ls_weighting_details 'w=1/[\s^2^(Fo^2^)+(0.0323P)^2^] where P=(Fo^2^+2Fc^2^)/3'
_refine_ls_weighting_scheme calc
_refine_ls_wR_factor_gt 0.0484
_refine_ls_wR_factor_ref 0.0496
_reflns_number_gt 1169
_reflns_number_total 1343
_reflns_threshold_expression 'I > 2\s(I)'
_cod_data_source_file wm5668sup1.cif
_cod_data_source_block I
_cod_depositor_comments 'Adding full bibliography for 2244219--2244221.cif.'
_cod_original_sg_symbol_H-M 'P 21/n'
_cod_database_code 2244219
_cod_database_fobs_code 2244219

loop_
_symmetry_equiv_pos_as_xyz
'x, y, z'
'-x+1/2, y+1/2, -z+1/2'
'-x, -y, -z'
'x-1/2, -y-1/2, z-1/2'

loop_
_atom_site_type_symbol
_atom_site_label
_atom_site_fract_x
_atom_site_fract_y
_atom_site_fract_z
_atom_site_U_iso_or_equiv
_atom_site_adp_type
_atom_site_calc_flag
_atom_site_occupancy
_atom_site_disorder_assembly
_atom_site_disorder_group
Rb Rb1 0.81534(3) 0.66030(3) 0.37962(2) 0.01935(9) Uani d 1 . .
Co Co1 0.500000 0.000000 0.500000 0.01014(11) Uani d 1 . .
O O1 0.5165(2) 0.2912(2) 0.49112(17) 0.0160(3) Uani d 1 . .
O O2 0.8705(2) 0.2408(3) 0.39553(17) 0.0236(4) Uani d 1 . .
O O3 0.50631(18) 0.0198(2) 0.69060(13) 0.0143(3) Uani d 1 . .
O O4 0.77067(18) -0.0152(2) 0.57235(13) 0.0139(3) Uani d 1 . .
O O5 0.6916(2) -0.0314(2) 0.87422(14) 0.0186(3) Uani d 1 . .
O O6 0.96271(19) 0.0330(2) 0.75326(14) 0.0191(3) Uani d 1 . .
C C1 0.6578(3) -0.0014(3) 0.75938(19) 0.0118(4) Uani d 1 . .
C C2 0.8121(3) 0.0076(3) 0.69128(19) 0.0122(4) Uani d 1 . .
H H1 0.828(5) 0.168(5) 0.449(4) 0.056(11) Uiso d 1 . .
H H2 0.942(6) 0.173(6) 0.367(4) 0.079(15) Uiso d 1 . .
H H3 0.594(4) 0.342(4) 0.532(3) 0.023(8) Uiso d 1 . .
H H4 0.494(4) 0.345(4) 0.427(3) 0.029(9) Uiso d 1 . .

loop_
_atom_site_aniso_label
_atom_site_aniso_U_11
_atom_site_aniso_U_22
_atom_site_aniso_U_33
_atom_site_aniso_U_12
_atom_site_aniso_U_13
_atom_site_aniso_U_23
Rb1 0.01880(14) 0.02412(14) 0.01580(13) 0.00190(8) 0.00529(9) 0.00010(8)
Co1 0.0105(2) 0.01303(19) 0.00658(19) 0.00024(14) 0.00112(15) -0.00043(14)
O1 0.0195(9) 0.0142(7) 0.0118(8) -0.0033(6) -0.0020(7) 0.0004(6)
O2 0.0248(10) 0.0268(9) 0.0231(9) -0.0002(8) 0.0138(8) 0.0007(7)
O3 0.0123(7) 0.0216(7) 0.0083(7) 0.0009(6) 0.0011(6) -0.0011(6)
O4 0.0121(7) 0.0202(7) 0.0093(7) 0.0010(6) 0.0024(6) -0.0012(6)
O5 0.0180(8) 0.0291(8) 0.0081(7) 0.0000(6) 0.0016(6) 0.0021(6)
O6 0.0126(8) 0.0305(9) 0.0126(7) -0.0007(7) -0.0009(6) 0.0005(7)
C1 0.0138(10) 0.0119(9) 0.0099(9) -0.0008(7) 0.0031(8) -0.0019(8)
C2 0.0134(10) 0.0103(9) 0.0130(10) 0.0020(8) 0.0032(8) 0.0014(8)

loop_
_atom_type_symbol
_atom_type_description
_atom_type_scat_dispersion_real
_atom_type_scat_dispersion_imag
_atom_type_scat_source
Rb Rb -0.9393 2.9676 'International Tables Vol C Tables 4.2.6.8 and 6.1.1.4'
Co Co 0.3494 0.9721 'International Tables Vol C Tables 4.2.6.8 and 6.1.1.4'
C C 0.0033 0.0016 'International Tables Vol C Tables 4.2.6.8 and 6.1.1.4'
O O 0.0106 0.0060 'International Tables Vol C Tables 4.2.6.8 and 6.1.1.4'
H H 0.0000 0.0000 'International Tables Vol C Tables 4.2.6.8 and 6.1.1.4'

loop_
_geom_angle_atom_site_label_1
_geom_angle_atom_site_label_2
_geom_angle_atom_site_label_3
_geom_angle_site_symmetry_1
_geom_angle_site_symmetry_3
_geom_angle
_geom_angle_publ_flag
O2 Rb1 O5 . 2_656 62.28(5) ?
O2 Rb1 O3 . 4_665 62.87(4) ?
O5 Rb1 O3 2_656 4_665 121.12(4) ?
O2 Rb1 O2 . 2_655 105.67(5) ?
O5 Rb1 O2 2_656 2_655 148.26(5) ?
O3 Rb1 O2 4_665 2_655 67.65(4) ?
O2 Rb1 O5 . 4_665 65.45(5) ?
O5 Rb1 O5 2_656 4_665 95.16(4) ?
O3 Rb1 O5 4_665 4_665 42.24(4) ?
O2 Rb1 O5 2_655 4_665 106.35(5) ?
O2 Rb1 O6 . 4_565 72.16(5) ?
O5 Rb1 O6 2_656 4_565 90.38(4) ?
O3 Rb1 O6 4_665 4_565 92.16(4) ?
O2 Rb1 O6 2_655 4_565 58.00(5) ?
O5 Rb1 O6 4_665 4_565 128.06(4) ?
O2 Rb1 O2 . 3_766 95.58(5) ?
O5 Rb1 O2 2_656 3_766 64.67(5) ?
O3 Rb1 O2 4_665 3_766 101.60(4) ?
O2 Rb1 O2 2_655 3_766 146.79(5) ?
O5 Rb1 O2 4_665 3_766 59.77(4) ?
O6 Rb1 O2 4_565 3_766 155.02(4) ?
O2 Rb1 O4 . 1_565 135.32(4) ?
O5 Rb1 O4 2_656 1_565 73.17(4) ?
O3 Rb1 O4 4_665 1_565 151.80(4) ?
O2 Rb1 O4 2_655 1_565 114.32(4) ?
O5 Rb1 O4 4_665 1_565 117.99(4) ?
O6 Rb1 O4 4_565 1_565 113.04(4) ?
O2 Rb1 O4 3_766 1_565 60.44(4) ?
O2 Rb1 O1 . 3_666 101.48(5) ?
O5 Rb1 O1 2_656 3_666 59.06(4) ?
O3 Rb1 O1 4_665 3_666 153.07(4) ?
O2 Rb1 O1 2_655 3_666 98.78(5) ?
O5 Rb1 O1 4_665 3_666 153.95(4) ?
O6 Rb1 O1 4_565 3_666 61.33(4) ?
O2 Rb1 O1 3_766 3_666 101.68(5) ?
O4 Rb1 O1 1_565 3_666 54.53(4) ?
O2 Rb1 O6 . 3_766 126.25(5) ?
O5 Rb1 O6 2_656 3_766 143.03(4) ?
O3 Rb1 O6 4_665 3_766 66.26(4) ?
O2 Rb1 O6 2_655 3_766 68.49(4) ?
O5 Rb1 O6 4_665 3_766 65.79(4) ?
O6 Rb1 O6 4_565 3_766 126.49(2) ?
O2 Rb1 O6 3_766 3_766 78.39(4) ?
O4 Rb1 O6 1_565 3_766 87.81(4) ?
O1 Rb1 O6 3_666 3_766 132.20(4) ?
O2 Rb1 O3 . 3_666 140.70(5) ?
O5 Rb1 O3 2_656 3_666 110.22(4) ?
O3 Rb1 O3 4_665 3_666 125.45(2) ?
O2 Rb1 O3 2_655 3_666 58.91(4) ?
O5 Rb1 O3 4_665 3_666 149.98(4) ?
O6 Rb1 O3 4_565 3_666 69.30(4) ?
O2 Rb1 O3 3_766 3_666 116.60(4) ?
O4 Rb1 O3 1_565 3_666 58.39(4) ?
O1 Rb1 O3 3_666 3_666 52.51(4) ?
O6 Rb1 O3 3_766 3_666 84.20(4) ?
O1 Co1 O1 3_656 . 180.0 ?
O1 Co1 O3 3_656 3_656 89.52(6) ?
O1 Co1 O3 . 3_656 90.48(6) ?
O1 Co1 O3 3_656 . 90.48(6) ?
O1 Co1 O3 . . 89.52(6) ?
O3 Co1 O3 3_656 . 180.0 ?
O1 Co1 O4 3_656 . 89.98(6) ?
O1 Co1 O4 . . 90.02(6) ?
O3 Co1 O4 3_656 . 99.83(6) ?
O3 Co1 O4 . . 80.17(6) ?
O1 Co1 O4 3_656 3_656 90.02(6) ?
O1 Co1 O4 . 3_656 89.98(6) ?
O3 Co1 O4 3_656 3_656 80.17(6) ?
O3 Co1 O4 . 3_656 99.83(6) ?
O4 Co1 O4 . 3_656 180.0 ?
Co1 O1 Rb1 . 3_666 91.19(6) ?
Rb1 O2 Rb1 . 2_645 95.49(5) ?
Rb1 O2 Rb1 . 3_766 84.42(4) ?
Rb1 O2 Rb1 2_645 3_766 156.77(7) ?
C1 O3 Co1 . . 113.38(13) ?
C1 O3 Rb1 . 4_566 94.92(12) ?
Co1 O3 Rb1 . 4_566 137.42(6) ?
C1 O3 Rb1 . 3_666 140.90(12) ?
Co1 O3 Rb1 . 3_666 88.13(5) ?
Rb1 O3 Rb1 4_566 3_666 88.83(4) ?
C2 O4 Co1 . . 112.61(13) ?
C2 O4 Rb1 . 1_545 136.21(12) ?
Co1 O4 Rb1 . 1_545 92.24(5) ?
C1 O5 Rb1 . 2_646 141.22(13) ?
C1 O5 Rb1 . 4_566 94.51(12) ?
Rb1 O5 Rb1 2_646 4_566 84.84(4) ?
C2 O6 Rb1 . 4_666 145.41(13) ?
C2 O6 Rb1 . 3_766 112.75(13) ?
Rb1 O6 Rb1 4_666 3_766 88.88(4) ?
O5 C1 O3 . . 125.57(19) ?
O5 C1 C2 . . 118.35(18) ?
O3 C1 C2 . . 116.07(17) ?
O6 C2 O4 . . 124.8(2) ?
O6 C2 C1 . . 119.63(18) ?
O4 C2 C1 . . 115.52(18) ?

loop_
_geom_bond_atom_site_label_1
_geom_bond_atom_site_label_2
_geom_bond_site_symmetry_2
_geom_bond_distance
_geom_bond_publ_flag
Rb1 O2 . 3.0003(18) ?
Rb1 O5 2_656 3.0209(16) ?
Rb1 O3 4_665 3.0819(15) ?
Rb1 O2 2_655 3.0856(19) ?
Rb1 O5 4_665 3.1023(16) ?
Rb1 O6 4_565 3.1190(15) ?
Rb1 O2 3_766 3.1461(19) ?
Rb1 O4 1_565 3.1862(15) ?
Rb1 O1 3_666 3.2421(17) ?
Rb1 O6 3_766 3.3122(16) ?
Rb1 O3 3_666 3.3497(15) ?
Co1 O1 3_656 2.0690(16) ?
Co1 O1 . 2.0690(16) ?
Co1 O3 3_656 2.0744(14) ?
Co1 O3 . 2.0744(14) ?
Co1 O4 . 2.0969(14) ?
Co1 O4 3_656 2.0969(14) ?
O3 C1 . 1.265(2) ?
O4 C2 . 1.276(3) ?
O5 C1 . 1.240(3) ?
O6 C2 . 1.237(3) ?
C1 C2 . 1.556(3) ?

loop_
_geom_hbond_atom_site_label_D
_geom_hbond_atom_site_label_H
_geom_hbond_atom_site_label_A
_geom_hbond_site_symmetry_A
_geom_hbond_distance_DH
_geom_hbond_distance_HA
_geom_hbond_distance_DA
_geom_hbond_angle_DHA
_geom_hbond_publ_flag
O2 H1 O4 . 0.89(4) 2.00(4) 2.880(2) 171(4) yes
O2 H2 O4 3_756 0.85(5) 2.47(5) 3.187(2) 143(4) yes
O2 H2 O6 3_756 0.85(5) 2.20(5) 3.008(2) 159(4) yes
O1 H3 O5 2_656 0.76(3) 1.98(3) 2.736(2) 174(3) yes
O1 H4 O6 4_565 0.78(3) 2.05(3) 2.825(2) 172(3) yes
